data_7207071
loop_
_publ_author_name
'Chattopadhyay, Basab'
'Ghosh, Soumen'
'Mondal, Swastik'
'Mukherjee, Monika'
'Mukherjee, Alok K.'

_publ_section_title
;
 Structural study of three o-hydroxyacetophenone derivatives using X-ray
 powder diffraction: interplay of weak intermolecular interactions
;
_journal_issue 3
_journal_name_full CrystEngComm
_journal_page_first 837
_journal_paper_doi 10.1039/c1ce05920c
_journal_volume 14
_journal_year 2012
_chemical_formula_sum 'C17 H18 O3'
_chemical_formula_weight 270.33
_chemical_name_common 'from D:/swastik/orpow/ORG1/Newdata/ORG1INI_1.xtl'
_chemical_name_systematic ' ?'
_space_group_IT_number 14
_symmetry_cell_setting monoclinic
_symmetry_space_group_name_Hall '-P 2ybc'
_symmetry_space_group_name_H-M 'P 1 21/c 1'
_audit_creation_date 2011-02-10T14:36
_audit_creation_method 'from EXP file using GSAS2CIF'
_audit_update_record
;
2011-02-10T14:36 Initial CIF as created by GSAS2CIF

2011-02-11 # Formatted by publCIF
;
_cell_angle_alpha 90.0
_cell_angle_beta 102.952(5)
_cell_angle_gamma 90.0
_cell_formula_units_Z 4
_cell_length_a 12.207(6)
_cell_length_b 16.487(8)
_cell_length_c 7.495(4)
_cell_measurement_temperature 295
_cell_volume 1470.0(13)
_computing_structure_refinement GSAS
_diffrn_ambient_temperature 295
_diffrn_measurement_device_type 'Bruker D8 Advance'
_diffrn_radiation_monochromator germanium
_diffrn_radiation_polarisn_ratio 0.5
_diffrn_radiation_probe x-ray
_diffrn_radiation_type 'Cu Ka1'
_diffrn_radiation_wavelength 1.54056
_exptl_absorpt_correction_T_max 1.00000
_exptl_absorpt_correction_T_min 1.00000
_exptl_absorpt_process_details
; GSAS Absorption/surface roughness correction: function number 0
No correction is applied.
;
_pd_block_id 2011-02-10T14:36|ORG1_B|Swastik_mondal|Bruker_D8_advance
_pd_calc_method 'Rietveld Refinement'
_pd_char_colour colorless
_pd_instr_location ' ?'
_pd_meas_2theta_range_inc 0.02
_pd_meas_2theta_range_max 100.78
_pd_meas_2theta_range_min 5.0
_pd_meas_number_of_points 4790
_pd_meas_scan_method step
_pd_phase_name 'from D:/swastik/orpow/ORG1/Newdata/ORG1INI_1.xtl'
_pd_proc_2theta_range_inc 0.02
_pd_proc_2theta_range_max 100.78
_pd_proc_2theta_range_min 5.0
_pd_proc_info_datetime 2011-02-10T14:36:36
_pd_proc_info_excluded_regions ' ?'
_pd_proc_ls_background_function
; GSAS Background function number 1 with 36 terms.
Shifted Chebyshev function of 1st kind
1: 425.267 2: -289.565 3: 80.2934 4: 58.3221
5: -81.5979 6: 70.8047 7: -49.6418 8: 29.2475
9: 7.93408 10: -17.5249 11: 7.58534 12: -23.3024
13: 49.9480 14: -54.8413 15: 15.5559 16: 29.1229
17: -51.0638 18: 35.3370 19: -10.4248 20: -13.0780
21: 25.2802 22: -20.9877 23: 5.20007 24: 4.66622
25: -6.19069 26: 3.69591 27: 3.27604 28: -0.976883
29: 3.72417 30: -0.828997 31: 1.88089 32: -5.87788
33: 4.71537 34: -7.77340 35: 6.11515 36: -2.52093
;
_pd_proc_ls_peak_cutoff 0.01000
_pd_proc_ls_profile_function
;
CW Profile function number 2 with 18 terms
Profile coefficients for Simpson's rule integration of pseudovoigt function
C.J. Howard (1982). J. Appl. Cryst.,15,615-620.
P. Thompson, D.E. Cox & J.B. Hastings (1987). J. Appl. Cryst.,20,79-83.
Peak tails are ignored where the intensity is below 0.0100 times the peak
Aniso. broadening axis 0.0 0.0 1.0
;
_pd_proc_ls_prof_R_factor 0.0579
_pd_proc_ls_prof_wR_expected 0.0343
_pd_proc_ls_prof_wR_factor 0.0855
_pd_proc_number_of_points 4790
_pd_spec_mounting ' ?'
_pd_spec_mount_mode reflection
_refine_ls_goodness_of_fit_all 2.58
_refine_ls_matrix_type full
_refine_ls_number_parameters 173
_refine_ls_number_restraints 122
_refine_ls_R_Fsqd_factor 0.12078
_refine_ls_shift/su_max 0.04
_refine_ls_shift/su_mean 0.00
_reflns_d_resolution_high 1.021
_reflns_d_resolution_low 11.896
_reflns_limit_h_max 11
_reflns_limit_h_min 0
_reflns_limit_k_max 16
_reflns_limit_k_min 0
_reflns_limit_l_max 7
_reflns_limit_l_min -7
_reflns_number_total 1449
_cod_data_source_file c1ce05920c.txt
_cod_data_source_block ORG1_B_publ
_cod_depositor_comments
;
The following automatic conversions were performed:

'_geom_bond_publ_flag' value 'N' changed to 'n' according to
/home/saulius/struct/CIF-dictionaries/cif_core.dic dictionary named
'cif_core.dic' version 2.4.1 from 2010-06-29 (60
times).

'_geom_angle_publ_flag' value 'N' changed to 'n' according
to /home/saulius/struct/CIF-dictionaries/cif_core.dic dictionary
named 'cif_core.dic' version 2.4.1 from 2010-06-29 (67 times).

Automatic conversion script
Id: cif_fix_values 1715 2011-07-08 13:25:40Z adriana 
;
_cod_database_code 7207071
_gsas_exptl_extinct_corr_t_min 1.00000
_gsas_exptl_extinct_corr_t_max 1.00000

loop_
_symmetry_equiv_pos_site_id
_symmetry_equiv_pos_as_xyz
1 +x,+y,+z
2 -x,+y+1/2,-z+1/2
-1 -x,-y,-z
-2 +x,-y+1/2,+z+1/2

loop_
_atom_site_type_symbol
_atom_site_label
_atom_site_fract_x
_atom_site_fract_y
_atom_site_fract_z
_atom_site_occupancy
_atom_site_thermal_displace_type
_atom_site_U_iso_or_equiv
_atom_site_symmetry_multiplicity
O O1 1.0167(7) 0.3413(5) 0.1850(11) 1.0 Uiso 0.04 4
O O2 1.3511(5) 0.51735(34) 0.3869(8) 1.0 Uiso 0.04 4
O O3 0.8920(5) 0.56496(33) 0.2333(9) 1.0 Uiso 0.04 4
C C1 1.0487(4) 0.47761(33) 0.2568(7) 1.0 Uiso 0.04 4
C C6 1.16541(33) 0.46594(27) 0.2944(6) 1.0 Uiso 0.04 4
C C5 1.2378(4) 0.53106(29) 0.3492(7) 1.0 Uiso 0.04 4
C C4 1.1942(4) 0.60844(28) 0.3664(7) 1.0 Uiso 0.04 4
C C3 1.0775(4) 0.62064(26) 0.3281(6) 1.0 Uiso 0.04 4
C C2 1.0048(5) 0.55458(31) 0.2725(7) 1.0 Uiso 0.04 4
C C11 0.84811(32) 0.64158(24) 0.1784(5) 1.0 Uiso 0.04 4
C C12 0.7253(4) 0.65162(30) 0.1273(7) 1.0 Uiso 0.04 4
C C13 0.67883(34) 0.71336(33) 0.0094(8) 1.0 Uiso 0.04 4
C C14 0.56295(32) 0.7207(4) -0.0436(10) 1.0 Uiso 0.04 4
C C15 0.49463(34) 0.66737(33) 0.0217(9) 1.0 Uiso 0.04 4
C C16 0.54162(34) 0.6065(4) 0.1406(9) 1.0 Uiso 0.04 4
C C17 0.65693(32) 0.59960(34) 0.1952(9) 1.0 Uiso 0.04 4
C C7 0.9738(4) 0.4059(4) 0.1986(8) 1.0 Uiso 0.04 4
C C8 0.84883(29) 0.41732(21) 0.1304(5) 1.0 Uiso 0.04 4
C C9 1.39204(28) 0.43810(22) 0.3669(5) 1.0 Uiso 0.04 4
C C10 1.27359(29) 0.67773(21) 0.4323(4) 1.0 Uiso 0.04 4
H H6 1.19465 0.41455 0.28074 1.0 Uiso 0.06 4
H H3 1.04829 0.67197 0.34001 1.0 Uiso 0.06 4
H H11A 0.87746 0.65751 0.07361 1.0 Uiso 0.06 4
H H11B 0.87769 0.67918 0.27619 1.0 Uiso 0.06 4
H H13 0.72543 0.75082 -0.03075 1.0 Uiso 0.06 4
H H14 0.53143 0.76261 -0.12088 1.0 Uiso 0.06 4
H H15 0.41653 0.67362 -0.01066 1.0 Uiso 0.06 4
H H16 0.49564 0.57113 0.18624 1.0 Uiso 0.06 4
H H17 0.6885 0.55936 0.27689 1.0 Uiso 0.06 4
H H8A 0.83274 0.43155 0.0027 1.0 Uiso 0.06 4
H H8B 0.82335 0.46007 0.1982 1.0 Uiso 0.06 4
H H8C 0.81002 0.36801 0.1457 1.0 Uiso 0.06 4
H H9A 1.33498 0.39908 0.37367 1.0 Uiso 0.06 4
H H9B 1.45731 0.42807 0.46266 1.0 Uiso 0.06 4
H H9C 1.41203 0.43362 0.25014 1.0 Uiso 0.06 4
H H10A 1.31795 0.66535 0.55201 1.0 Uiso 0.06 4
H H10B 1.23094 0.72629 0.43847 1.0 Uiso 0.06 4
H H10C 1.32174 0.68568 0.3492 1.0 Uiso 0.06 4

loop_
_atom_type_symbol
_atom_type_number_in_cell
_atom_type_scat_dispersion_real
_atom_type_scat_dispersion_imag
_atom_type_scat_Cromer_Mann_a1
_atom_type_scat_Cromer_Mann_a2
_atom_type_scat_Cromer_Mann_a3
_atom_type_scat_Cromer_Mann_a4
_atom_type_scat_Cromer_Mann_b1
_atom_type_scat_Cromer_Mann_b2
_atom_type_scat_Cromer_Mann_b3
_atom_type_scat_Cromer_Mann_b4
_atom_type_scat_Cromer_Mann_c
_atom_type_scat_source
O 12.0 0.000 0.000 3.04850 13.2771 2.28680 5.70110 1.54630 0.32390 0.86700 32.9089 0.25080 International_Tables_Vol_C
C 68.0 0.000 0.000 2.31000 20.8439 1.02000 10.2075 1.58860 0.56870 0.86500 51.6512 0.21560 International_Tables_Vol_C
H 72.0 0.000 0.000 0.49300 10.5109 0.32291 26.1257 0.14019 3.14236 0.04081 57.7997 0.00304 International_Tables_Vol_C

loop_
_geom_angle_atom_site_label_1
_geom_angle_atom_site_label_2
_geom_angle_atom_site_label_3
_geom_angle
_geom_angle_site_symmetry_1
_geom_angle_site_symmetry_3
_geom_angle_publ_flag
C5 O2 C9 119.6(4) 1_555 1_555 n
C2 O3 C11 118.9(4) 1_555 1_555 n
C6 C1 C2 120.08(32) 1_555 1_555 n
C6 C1 C7 118.44(30) 1_555 1_555 n
C2 C1 C7 121.48(32) 1_555 1_555 n
C1 C6 C5 120.17(29) 1_555 1_555 n
C1 C6 H6 119.90(33) 1_555 1_555 n
C5 C6 H6 119.92(30) 1_555 1_555 n
O2 C5 C6 118.65(30) 1_555 1_555 n
O2 C5 C4 121.31(32) 1_555 1_555 n
C6 C5 C4 120.04(30) 1_555 1_555 n
C5 C4 C3 120.09(29) 1_555 1_555 n
C5 C4 C10 119.43(29) 1_555 1_555 n
C3 C4 C10 120.44(29) 1_555 1_555 n
C4 C3 C2 119.56(29) 1_555 1_555 n
C4 C3 H3 120.3(4) 1_555 1_555 n
C2 C3 H3 120.2(4) 1_555 1_555 n
O3 C2 C1 119.3(4) 1_555 1_555 n
O3 C2 C3 120.65(35) 1_555 1_555 n
C1 C2 C3 120.05(33) 1_555 1_555 n
O3 C11 C12 118.67(32) 1_555 1_555 n
O3 C11 H11A 107.2(4) 1_555 1_555 n
O3 C11 H11B 107.7(4) 1_555 1_555 n
C12 C11 H11A 107.35(33) 1_555 1_555 n
C12 C11 H11B 108.1(4) 1_555 1_555 n
H11A C11 H11B 107.3(4) 1_555 1_555 n
C11 C12 C13 119.85(30) 1_555 1_555 n
C11 C12 C17 120.14(29) 1_555 1_555 n
C13 C12 C17 120.01(30) 1_555 1_555 n
C12 C13 C14 119.58(29) 1_555 1_555 n
C12 C13 H13 119.99(33) 1_555 1_555 n
C14 C13 H13 120.39(34) 1_555 1_555 n
C13 C14 C15 120.22(28) 1_555 1_555 n
C13 C14 H14 119.85(33) 1_555 1_555 n
C15 C14 H14 119.91(34) 1_555 1_555 n
C14 C15 C16 119.86(28) 1_555 1_555 n
C14 C15 H15 120.10(34) 1_555 1_555 n
C16 C15 H15 119.99(35) 1_555 1_555 n
C15 C16 C17 120.06(28) 1_555 1_555 n
C15 C16 H16 119.88(34) 1_555 1_555 n
C17 C16 H16 120.04(33) 1_555 1_555 n
C12 C17 C16 120.23(28) 1_555 1_555 n
C12 C17 H17 119.69(34) 1_555 1_555 n
C16 C17 H17 120.08(34) 1_555 1_555 n
O1 C7 C1 118.4(4) 1_555 1_555 n
O1 C7 C8 120.6(4) 1_555 1_555 n
C1 C7 C8 120.29(33) 1_555 1_555 n
C7 C8 H8A 109.46(35) 1_555 1_555 n
C7 C8 H8B 109.60(32) 1_555 1_555 n
C7 C8 H8C 110.00(32) 1_555 1_555 n
H8A C8 H8B 109.22(34) 1_555 1_555 n
H8A C8 H8C 109.21(33) 1_555 1_555 n
H8B C8 H8C 109.3(4) 1_555 1_555 n
O2 C9 H9A 109.59(33) 1_555 1_555 n
O2 C9 H9B 109.42(34) 1_555 1_555 n
O2 C9 H9C 109.51(34) 1_555 1_555 n
H9A C9 H9B 109.65(33) 1_555 1_555 n
H9A C9 H9C 109.41(34) 1_555 1_555 n
H9B C9 H9C 109.24(33) 1_555 1_555 n
C4 C10 H10A 109.34(31) 1_555 1_555 n
C4 C10 H10B 109.36(29) 1_555 1_555 n
C4 C10 H10C 109.52(31) 1_555 1_555 n
H10A C10 H10B 109.27(32) 1_555 1_555 n
H10A C10 H10C 109.72(33) 1_555 1_555 n
H10B C10 H10C 109.61(33) 1_555 1_555 n
C11 H11A H11B 36.27(22) 1_555 1_555 n
C11 H11B H11A 36.43(23) 1_555 1_555 n

loop_
_geom_bond_atom_site_label_1
_geom_bond_atom_site_label_2
_geom_bond_distance
_geom_bond_site_symmetry_2
_geom_bond_publ_flag
O1 C7 1.201(5) 1_555 n
O2 C5 1.367(5) 1_555 n
O2 C9 1.419(5) 1_555 n
O3 C2 1.352(5) 1_555 n
O3 C11 1.398(5) 1_555 n
C1 C6 1.402(5) 1_555 n
C1 C2 1.393(5) 1_555 n
C1 C7 1.499(5) 1_555 n
C6 C1 1.402(5) 1_555 n
C6 C5 1.393(5) 1_555 n
C6 H6 0.934(4) 1_555 n
C5 O2 1.367(5) 1_555 n
C5 C6 1.393(5) 1_555 n
C5 C4 1.399(5) 1_555 n
C4 C5 1.399(5) 1_555 n
C4 C3 1.404(5) 1_555 n
C4 C10 1.508(5) 1_555 n
C3 C4 1.404(5) 1_555 n
C3 C2 1.408(5) 1_555 n
C3 H3 0.930(4) 1_555 n
C2 O3 1.352(5) 1_555 n
C2 C1 1.393(5) 1_555 n
C2 C3 1.408(5) 1_555 n
C11 O3 1.398(5) 1_555 n
C11 C12 1.471(4) 1_555 n
C11 H11A 0.970(4) 1_555 n
C11 H11B 0.966(4) 1_555 n
C12 C11 1.471(4) 1_555 n
C12 C13 1.383(5) 1_555 n
C12 C17 1.372(5) 1_555 n
C13 C12 1.383(5) 1_555 n
C13 C14 1.386(4) 1_555 n
C13 H13 0.934(4) 1_555 n
C14 C13 1.386(4) 1_555 n
C14 C15 1.375(4) 1_555 n
C14 H14 0.928(4) 1_555 n
C15 C14 1.375(4) 1_555 n
C15 C16 1.379(4) 1_555 n
C15 H15 0.935(4) 1_555 n
C16 C15 1.379(4) 1_555 n
C16 C17 1.380(4) 1_555 n
C16 H16 0.926(4) 1_555 n
C17 C12 1.372(5) 1_555 n
C17 C16 1.380(4) 1_555 n
C17 H17 0.926(4) 1_555 n
C7 O1 1.201(5) 1_555 n
C7 C1 1.499(5) 1_555 n
C7 C8 1.508(5) 1_555 n
C8 C7 1.508(5) 1_555 n
C8 H8A 0.9619(35) 1_555 n
C8 H8B 0.961(4) 1_555 n
C8 H8C 0.961(4) 1_555 n
C9 O2 1.419(5) 1_555 n
C9 H9A 0.9578(35) 1_555 n
C9 H9B 0.9597(33) 1_555 n
C9 H9C 0.9624(34) 1_555 n
C10 C4 1.508(5) 1_555 n
C10 H10A 0.9602(33) 1_555 n
C10 H10B 0.9617(34) 1_555 n
C10 H10C 0.9563(33) 1_555 n
